data_2015391
loop_
_publ_author_name
'Cruz, Silvia'
'Quiroga, Jairo'
'de la Torre, Jos\'e M.'
'Cobo, Justo'
'Low, John N.'
'Glidewell, Christopher'

_publ_section_title
;Four
 2-aryl-8,8-dimethyl-6,7,8,9-tetrahydropyrazolo[2,3-<i>a</i>]quinazolin-6-ones:
 isolated molecules, hydrogen-bonded dimers, and \p-stacked chains of
 hydrogen-bonded dimers
;
_journal_coeditor_code SK3026
_journal_issue 6
_journal_name_full 'Acta Crystallographica Section C'
_journal_page_first o364
_journal_page_last o368
_journal_paper_doi 10.1107/S0108270106017598
_journal_volume 62
_journal_year 2006
_chemical_formula_iupac 'C20 H21 N3 O2'
_chemical_formula_moiety 'C20 H21 N3 O2'
_chemical_formula_sum 'C20 H21 N3 O2'
_chemical_formula_weight 335.40
_chemical_name_systematic
;
2-(4-Methoxyphenyl)-5,8,8-trimethyl-6,7,8,9-
tetrahydropyrazolo[2,3-a]quinazolin-6-one
;
_space_group_IT_number 14
_symmetry_cell_setting monoclinic
_symmetry_space_group_name_Hall '-P 2ybc'
_symmetry_space_group_name_H-M 'P 1 21/c 1'
_atom_sites_solution_hydrogens geom
_atom_sites_solution_primary direct
_atom_sites_solution_secondary difmap
_cell_angle_alpha 90.00
_cell_angle_beta 101.094(2)
_cell_angle_gamma 90.00
_cell_formula_units_Z 4
_cell_length_a 17.7659(6)
_cell_length_b 8.5730(2)
_cell_length_c 11.3982(3)
_cell_measurement_reflns_used 3886
_cell_measurement_temperature 120(2)
_cell_measurement_theta_max 27.49
_cell_measurement_theta_min 2.99
_cell_volume 1703.58(8)
_computing_cell_refinement 'DENZO (Otwinowski & Minor, 1997) and COLLECT'
_computing_data_collection 'COLLECT (Nonius, 1999)'
_computing_data_reduction 'DENZO and COLLECT'
_computing_molecular_graphics 'PLATON (Spek, 2003)'
_computing_publication_material 'SHELXL97 and PRPKAPPA (Ferguson, 1999)'
_computing_structure_refinement 'OSCAIL (McArdle, 2003) and SHELXL97 (Sheldrick, 1997)'
_computing_structure_solution 'SIR2004 (Burla <i>et al.</i>,  2005) and WinGX (Farrugia, 1999)'
_diffrn_ambient_temperature 120(2)
_diffrn_detector_area_resol_mean 9.091
_diffrn_measured_fraction_theta_full 0.994
_diffrn_measured_fraction_theta_max 0.994
_diffrn_measurement_device_type 'Nonius KappaCCD area-detector'
_diffrn_measurement_method '\f and \w'
_diffrn_radiation_monochromator graphite
_diffrn_radiation_source 'Bruker Nonius FR591 rotating anode'
_diffrn_radiation_type 'Mo K\a'
_diffrn_radiation_wavelength 0.71073
_diffrn_reflns_av_R_equivalents 0.0421
_diffrn_reflns_av_sigmaI/netI 0.0452
_diffrn_reflns_limit_h_max 23
_diffrn_reflns_limit_h_min -23
_diffrn_reflns_limit_k_max 11
_diffrn_reflns_limit_k_min -10
_diffrn_reflns_limit_l_max 14
_diffrn_reflns_limit_l_min -14
_diffrn_reflns_number 14346
_diffrn_reflns_theta_full 27.49
_diffrn_reflns_theta_max 27.49
_diffrn_reflns_theta_min 2.99
_diffrn_standards_decay_% 0
_exptl_absorpt_coefficient_mu 0.086
_exptl_absorpt_correction_T_max 0.993
_exptl_absorpt_correction_T_min 0.956
_exptl_absorpt_correction_type multi-scan
_exptl_absorpt_process_details '(SADABS; Sheldrick, 2003)'
_exptl_crystal_colour colourless
_exptl_crystal_density_diffrn 1.308
_exptl_crystal_density_method 'not measured'
_exptl_crystal_description plate
_exptl_crystal_F_000 712
_exptl_crystal_size_max 0.40
_exptl_crystal_size_mid 0.22
_exptl_crystal_size_min 0.08
_refine_diff_density_max 0.178
_refine_diff_density_min -0.218
_refine_ls_extinction_coef 0.025(7)
_refine_ls_extinction_expression Fc^*^=kFc[1+0.001xFc^2^\l^3^/sin(2\q)]^-1/4^
_refine_ls_extinction_method 'SHELXL97 (Sheldrick, 1997)'
_refine_ls_goodness_of_fit_ref 1.066
_refine_ls_hydrogen_treatment constr
_refine_ls_matrix_type full
_refine_ls_number_parameters 231
_refine_ls_number_reflns 3886
_refine_ls_number_restraints 0
_refine_ls_restrained_S_all 1.066
_refine_ls_R_factor_all 0.0783
_refine_ls_R_factor_gt 0.0533
_refine_ls_shift/su_max 0.000
_refine_ls_shift/su_mean 0.000
_refine_ls_structure_factor_coef Fsqd
_refine_ls_weighting_details 'w = 1/[\s^2^(Fo^2^)+(0.0712P)^2^+0.3779P] where P=(Fo^2^+2Fc^2^)/3'
_refine_ls_weighting_scheme calc
_refine_ls_wR_factor_gt 0.1341
_refine_ls_wR_factor_ref 0.1526
_reflns_number_gt 2825
_reflns_number_total 3886
_reflns_threshold_expression I>2\s(I)
_cod_data_source_file sk3026.cif
_cod_data_source_block II
_cod_original_cell_volume 1703.56(8)
_cod_original_sg_symbol_H-M 'P 21/c'
_cod_database_code 2015391

loop_
_symmetry_equiv_pos_as_xyz
'x, y, z'
'x, -y+1/2, z+1/2'
'-x, -y, -z'
'-x, y+1/2, -z+1/2'

loop_
_atom_site_type_symbol
_atom_site_label
_atom_site_fract_x
_atom_site_fract_y
_atom_site_fract_z
_atom_site_U_iso_or_equiv
_atom_site_adp_type
_atom_site_calc_flag
_atom_site_refinement_flags
_atom_site_occupancy
N N1 0.27295(8) 0.74379(16) 0.46039(12) 0.0384(3) Uani d . 1
C C2 0.32124(9) 0.7866(2) 0.56139(14) 0.0378(4) Uani d . 1
C C21 0.35681(9) 0.6659(2) 0.64542(14) 0.0384(4) Uani d . 1
C C22 0.40008(10) 0.7052(2) 0.75723(15) 0.0450(4) Uani d . 1
C C23 0.43195(11) 0.5926(2) 0.83706(15) 0.0486(5) Uani d . 1
C C24 0.42125(10) 0.4359(2) 0.80842(15) 0.0441(4) Uani d . 1
O O24 0.45432(8) 0.33320(16) 0.89469(11) 0.0607(4) Uani d . 1
C C241 0.43711(13) 0.1725(2) 0.87846(19) 0.0603(6) Uani d . 1
C C25 0.37883(11) 0.3935(2) 0.69827(16) 0.0480(5) Uani d . 1
C C26 0.34706(11) 0.5087(2) 0.61834(15) 0.0449(4) Uani d . 1
C C3 0.32841(11) 0.9488(2) 0.57218(16) 0.0457(4) Uani d . 1
C C3a 0.28185(10) 1.0102(2) 0.47274(15) 0.0404(4) Uani d . 1
N N4 0.26494(8) 1.15829(17) 0.43432(14) 0.0461(4) Uani d . 1
C C5 0.21659(10) 1.1772(2) 0.33241(16) 0.0435(4) Uani d . 1
C C51 0.20069(12) 1.3433(2) 0.2937(2) 0.0608(6) Uani d . 1
C C5a 0.18210(9) 1.04768(19) 0.26096(15) 0.0393(4) Uani d . 1
C C6 0.12962(10) 1.0653(2) 0.14273(15) 0.0442(4) Uani d . 1
O O6 0.10257(10) 1.19044(18) 0.10606(13) 0.0744(5) Uani d . 1
C C7 0.11189(11) 0.9193(2) 0.06978(15) 0.0449(4) Uani d . 1
C C8 0.09643(9) 0.7776(2) 0.14305(14) 0.0413(4) Uani d . 1
C C81 0.08223(12) 0.6339(2) 0.06311(17) 0.0562(5) Uani d . 1
C C82 0.02617(11) 0.8075(3) 0.19966(18) 0.0573(5) Uani d . 1
C C9 0.16788(10) 0.75141(19) 0.24023(15) 0.0398(4) Uani d . 1
C C9a 0.19927(9) 0.89774(19) 0.30110(14) 0.0360(4) Uani d . 1
N N9b 0.24954(8) 0.88240(15) 0.40653(12) 0.0361(3) Uani d . 1
H H22 0.4074 0.8098 0.7780 0.054 Uiso calc R 1
H H23 0.4609 0.6215 0.9108 0.058 Uiso calc R 1
H H24A 0.4606 0.1160 0.9487 0.090 Uiso calc R 1
H H24B 0.4565 0.1345 0.8108 0.090 Uiso calc R 1
H H24C 0.3825 0.1579 0.8648 0.090 Uiso calc R 1
H H25 0.3717 0.2888 0.6779 0.058 Uiso calc R 1
H H26 0.3184 0.4796 0.5445 0.054 Uiso calc R 1
H H3 0.3586 1.0038 0.6342 0.055 Uiso calc R 1
H H51A 0.2300 1.4120 0.3516 0.091 Uiso calc R 1
H H51B 0.1470 1.3650 0.2874 0.091 Uiso calc R 1
H H51C 0.2148 1.3592 0.2174 0.091 Uiso calc R 1
H H7A 0.1547 0.8961 0.0312 0.054 Uiso calc R 1
H H7B 0.0673 0.9379 0.0075 0.054 Uiso calc R 1
H H81A 0.0376 0.6504 0.0019 0.084 Uiso calc R 1
H H81B 0.0742 0.5448 0.1103 0.084 Uiso calc R 1
H H81C 0.1259 0.6159 0.0268 0.084 Uiso calc R 1
H H82A 0.0349 0.8986 0.2495 0.086 Uiso calc R 1
H H82B 0.0177 0.7191 0.2472 0.086 Uiso calc R 1
H H82C -0.0181 0.8236 0.1378 0.086 Uiso calc R 1
H H9A 0.1551 0.6800 0.2995 0.048 Uiso calc R 1
H H9B 0.2073 0.7026 0.2045 0.048 Uiso calc R 1

loop_
_atom_site_aniso_label
_atom_site_aniso_U_11
_atom_site_aniso_U_22
_atom_site_aniso_U_33
_atom_site_aniso_U_12
_atom_site_aniso_U_13
_atom_site_aniso_U_23
N1 0.0413(8) 0.0322(7) 0.0382(7) 0.0008(6) -0.0007(6) 0.0049(6)
C2 0.0375(8) 0.0394(9) 0.0346(8) -0.0016(7) 0.0019(7) 0.0005(7)
C21 0.0384(9) 0.0400(9) 0.0349(8) 0.0013(7) 0.0020(7) 0.0022(7)
C22 0.0509(10) 0.0393(10) 0.0398(9) -0.0016(8) -0.0039(8) -0.0014(7)
C23 0.0536(11) 0.0511(11) 0.0352(9) 0.0004(9) -0.0062(7) -0.0019(8)
C24 0.0460(10) 0.0470(10) 0.0362(8) 0.0077(8) 0.0000(7) 0.0064(8)
O24 0.0771(10) 0.0492(8) 0.0466(7) 0.0109(7) -0.0117(7) 0.0093(6)
C241 0.0682(13) 0.0490(12) 0.0608(12) 0.0110(10) 0.0054(10) 0.0149(10)
C25 0.0588(11) 0.0371(9) 0.0432(10) 0.0040(8) -0.0025(8) 0.0004(8)
C26 0.0511(10) 0.0427(10) 0.0360(9) 0.0013(8) -0.0039(7) -0.0016(8)
C3 0.0507(10) 0.0389(10) 0.0420(9) -0.0011(8) -0.0050(8) -0.0028(8)
C3a 0.0426(9) 0.0335(9) 0.0428(9) -0.0023(7) 0.0030(7) -0.0017(7)
N4 0.0498(9) 0.0327(8) 0.0517(9) 0.0013(6) -0.0004(7) 0.0011(7)
C5 0.0433(9) 0.0342(9) 0.0516(10) 0.0029(7) 0.0054(8) 0.0037(8)
C51 0.0649(13) 0.0348(10) 0.0746(14) 0.0029(9) -0.0073(11) 0.0061(9)
C5a 0.0380(9) 0.0361(9) 0.0427(9) 0.0033(7) 0.0052(7) 0.0061(7)
C6 0.0442(10) 0.0427(10) 0.0443(9) 0.0051(8) 0.0049(8) 0.0098(8)
O6 0.0930(12) 0.0460(8) 0.0698(10) 0.0180(8) -0.0206(8) 0.0109(7)
C7 0.0460(10) 0.0492(11) 0.0369(9) 0.0049(8) 0.0014(7) 0.0070(8)
C8 0.0410(9) 0.0431(10) 0.0358(8) -0.0007(7) -0.0028(7) 0.0039(7)
C81 0.0644(12) 0.0515(12) 0.0447(10) -0.0067(9) -0.0094(9) -0.0011(9)
C82 0.0437(10) 0.0711(14) 0.0557(11) -0.0021(10) 0.0060(9) 0.0086(10)
C9 0.0427(9) 0.0348(9) 0.0391(9) 0.0000(7) 0.0006(7) 0.0035(7)
C9a 0.0347(8) 0.0369(9) 0.0351(8) 0.0012(7) 0.0031(6) 0.0030(7)
N9b 0.0382(7) 0.0305(7) 0.0370(7) -0.0005(6) 0.0003(6) 0.0025(6)

loop_
_atom_type_symbol
_atom_type_description
_atom_type_scat_dispersion_real
_atom_type_scat_dispersion_imag
_atom_type_scat_source
C C 0.0033 0.0016 'International Tables Vol C Tables 4.2.6.8 and 6.1.1.4'
H H 0.0000 0.0000 'International Tables Vol C Tables 4.2.6.8 and 6.1.1.4'
N N 0.0061 0.0033 'International Tables Vol C Tables 4.2.6.8 and 6.1.1.4'
O O 0.0106 0.0060 'International Tables Vol C Tables 4.2.6.8 and 6.1.1.4'

loop_
_geom_angle_atom_site_label_1
_geom_angle_atom_site_label_2
_geom_angle_atom_site_label_3
_geom_angle
_geom_angle_publ_flag
C2 N1 N9b 103.64(13) no
N1 C2 C3 112.20(15) no
N1 C2 C21 119.26(15) no
C3 C2 C21 128.51(15) no
C26 C21 C22 117.46(16) no
C26 C21 C2 121.37(15) no
C22 C21 C2 121.15(16) no
C23 C22 C21 121.30(17) no
C23 C22 H22 119.3 no
C21 C22 H22 119.3 no
C22 C23 C24 120.34(16) no
C22 C23 H23 119.8 no
C24 C23 H23 119.8 no
O24 C24 C25 124.61(17) no
O24 C24 C23 115.76(16) no
C25 C24 C23 119.63(16) no
C24 O24 C241 118.77(15) no
O24 C241 H24A 109.5 no
O24 C241 H24B 109.5 no
H24A C241 H24B 109.5 no
O24 C241 H24C 109.5 no
H24A C241 H24C 109.5 no
H24B C241 H24C 109.5 no
C24 C25 C26 119.40(17) no
C24 C25 H25 120.3 no
C26 C25 H25 120.3 no
C21 C26 C25 121.87(16) no
C21 C26 H26 119.1 no
C25 C26 H26 119.1 no
C3a C3 C2 106.17(15) no
C3a C3 H3 126.9 no
C2 C3 H3 126.9 no
N4 C3a C3 133.30(16) no
N4 C3a N9b 121.29(15) no
C3 C3a N9b 105.42(15) no
C5 N4 C3a 117.83(15) no
N4 C5 C5a 122.54(15) no
N4 C5 C51 115.51(16) no
C5a C5 C51 121.94(16) no
C5 C51 H51A 109.5 no
C5 C51 H51B 109.5 no
H51A C51 H51B 109.5 no
C5 C51 H51C 109.5 no
H51A C51 H51C 109.5 no
H51B C51 H51C 109.5 no
C9a C5a C5 119.20(15) no
C9a C5a C6 116.99(15) no
C5 C5a C6 123.79(15) no
O6 C6 C5a 122.45(17) no
O6 C6 C7 121.19(16) no
C5a C6 C7 116.37(14) no
C6 C7 C8 113.61(14) no
C6 C7 H7A 108.8 no
C8 C7 H7A 108.8 no
C6 C7 H7B 108.8 no
C8 C7 H7B 108.8 no
H7A C7 H7B 107.7 no
C81 C8 C7 110.02(14) no
C81 C8 C9 109.45(14) no
C7 C8 C9 107.47(14) no
C81 C8 C82 109.42(16) no
C7 C8 C82 110.06(15) no
C9 C8 C82 110.41(14) no
C8 C81 H81A 109.5 no
C8 C81 H81B 109.5 no
H81A C81 H81B 109.5 no
C8 C81 H81C 109.5 no
H81A C81 H81C 109.5 no
H81B C81 H81C 109.5 no
C8 C82 H82A 109.5 no
C8 C82 H82B 109.5 no
H82A C82 H82B 109.5 no
C8 C82 H82C 109.5 no
H82A C82 H82C 109.5 no
H82B C82 H82C 109.5 no
C9a C9 C8 113.42(14) no
C9a C9 H9A 108.9 no
C8 C9 H9A 108.9 no
C9a C9 H9B 108.9 no
C8 C9 H9B 108.9 no
H9A C9 H9B 107.7 no
N9b C9a C5a 116.71(15) no
N9b C9a C9 117.01(14) no
C5a C9a C9 126.28(14) no
C9a N9b N1 124.99(13) no
C9a N9b C3a 122.43(14) no
N1 N9b C3a 112.57(13) no

loop_
_geom_bond_atom_site_label_1
_geom_bond_atom_site_label_2
_geom_bond_distance
_geom_bond_publ_flag
N1 C2 1.348(2) no
N1 N9b 1.3651(18) no
C2 C3 1.399(2) no
C2 C21 1.468(2) no
C21 C26 1.386(2) no
C21 C22 1.397(2) no
C22 C23 1.372(2) no
C22 H22 0.93 no
C23 C24 1.387(3) no
C23 H23 0.93 no
C24 O24 1.366(2) no
C24 C25 1.383(2) no
O24 C241 1.416(3) no
C241 H24A 0.96 no
C241 H24B 0.96 no
C241 H24C 0.96 no
C25 C26 1.387(2) no
C25 H25 0.93 no
C26 H26 0.93 no
C3 C3a 1.373(2) no
C3 H3 0.93 no
C3a N4 1.358(2) no
C3a N9b 1.390(2) no
N4 C5 1.315(2) no
C5 C5a 1.442(2) no
C5 C51 1.501(2) no
C51 H51A 0.96 no
C51 H51B 0.96 no
C51 H51C 0.96 no
C5a C9a 1.379(2) no
C5a C6 1.492(2) no
C6 O6 1.217(2) no
C6 C7 1.502(3) no
C7 C8 1.529(2) no
C7 H7A 0.97 no
C7 H7B 0.97 no
C8 C81 1.524(3) no
C8 C9 1.532(2) no
C8 C82 1.533(2) no
C81 H81A 0.96 no
C81 H81B 0.96 no
C81 H81C 0.96 no
C82 H82A 0.96 no
C82 H82B 0.96 no
C82 H82C 0.96 no
C9 C9a 1.489(2) no
C9 H9A 0.97 no
C9 H9B 0.97 no
C9a N9b 1.359(2) no

loop_
_geom_hbond_atom_site_label_D
_geom_hbond_atom_site_label_H
_geom_hbond_atom_site_label_A
_geom_hbond_site_symmetry_A
_geom_hbond_distance_DH
_geom_hbond_distance_HA
_geom_hbond_distance_DA
_geom_hbond_angle_DHA
_geom_hbond_publ_flag
C23 H23 O24 3_667 0.93 2.46 3.385(2) 173 y

loop_
_geom_torsion_atom_site_label_1
_geom_torsion_atom_site_label_2
_geom_torsion_atom_site_label_3
_geom_torsion_atom_site_label_4
_geom_torsion
_geom_torsion_publ_flag
N9b N1 C2 C3 0.19(18) no
N9b N1 C2 C21 178.38(14) no
N1 C2 C21 C26 5.7(2) no
C3 C2 C21 C26 -176.49(17) no
N1 C2 C21 C22 -172.54(15) no
C3 C2 C21 C22 5.3(3) no
C26 C21 C22 C23 0.2(3) no
C2 C21 C22 C23 178.49(17) no
C21 C22 C23 C24 -0.5(3) no
C22 C23 C24 O24 -179.01(16) no
C22 C23 C24 C25 0.6(3) no
C25 C24 O24 C241 -8.2(3) no
C23 C24 O24 C241 171.42(17) no
O24 C24 C25 C26 179.10(17) no
C23 C24 C25 C26 -0.5(3) no
C22 C21 C26 C25 -0.1(3) no
C2 C21 C26 C25 -178.37(16) no
C24 C25 C26 C21 0.3(3) no
N1 C2 C3 C3a 0.2(2) no
C21 C2 C3 C3a -177.75(16) no
C2 C3 C3a N4 179.57(19) no
C2 C3 C3a N9b -0.54(19) no
C3 C3a N4 C5 -179.82(19) no
N9b C3a N4 C5 0.3(3) no
C3a N4 C5 C5a -0.5(3) no
C3a N4 C5 C51 -179.36(17) no
N4 C5 C5a C9a 0.9(3) no
C51 C5 C5a C9a 179.69(17) no
N4 C5 C5a C6 -177.40(16) no
C51 C5 C5a C6 1.4(3) no
C9a C5a C6 O6 169.95(18) no
C5 C5a C6 O6 -11.7(3) no
C9a C5a C6 C7 -10.4(2) no
C5 C5a C6 C7 167.97(16) no
O6 C6 C7 C8 -137.80(19) no
C5a C6 C7 C8 42.5(2) no
C6 C7 C8 C81 -177.72(15) no
C6 C7 C8 C9 -58.63(19) no
C6 C7 C8 C82 61.64(19) no
C81 C8 C9 C9a 163.89(15) no
C7 C8 C9 C9a 44.43(19) no
C82 C8 C9 C9a -75.62(19) no
C5 C5a C9a N9b -1.1(2) no
C6 C5a C9a N9b 177.40(14) no
C5 C5a C9a C9 178.77(15) no
C6 C5a C9a C9 -2.8(2) no
C8 C9 C9a N9b 163.85(14) no
C8 C9 C9a C5a -16.0(2) no
C5a C9a N9b N1 179.61(14) no
C9 C9a N9b N1 -0.2(2) no
C5a C9a N9b C3a 0.9(2) no
C9 C9a N9b C3a -178.97(14) no
C2 N1 N9b C9a -179.41(14) no
C2 N1 N9b C3a -0.56(18) no
N4 C3a N9b C9a -0.5(2) no
C3 C3a N9b C9a 179.59(15) no
N4 C3a N9b N1 -179.39(15) no
C3 C3a N9b N1 0.71(19) no

loop_
_cod_related_entry_id
_cod_related_entry_database
_cod_related_entry_code
1 ChemSpider 21133517
